data_1560345
loop_
_publ_author_name
'Abudurusuli, Ailijiang'
'Ding, Hanqin'
'Wu, Kui'

_publ_section_title
;
 Synthesis and characterization of two lead-containing metal
 chalcogenides: Ba5Pb2Sn3S13 and Ba6PbSn3Se13
;
_journal_name_full 'Journal of Solid State Chemistry'
_journal_page_first 133
_journal_page_last 138
_journal_paper_doi 10.1016/j.jssc.2017.08.019
_journal_volume 255
_journal_year 2017
_chemical_formula_sum 'Ba6 Pb Se13 Sn3'
_chemical_formula_weight 2413.78
_space_group_IT_number 62
_space_group_name_Hall '-P 2ac 2n'
_space_group_name_H-M_alt 'P n m a'
_symmetry_cell_setting orthorhombic
_symmetry_space_group_name_H-M 'P n m a'
_atom_sites_solution_primary direct
_atom_sites_solution_secondary difmap
_cell_angle_alpha 90.00
_cell_angle_beta 90.00
_cell_angle_gamma 90.00
_cell_formula_units_Z 4
_cell_length_a 12.73(3)
_cell_length_b 24.65(5)
_cell_length_c 9.24(2)
_cell_measurement_reflns_used 529
_cell_measurement_temperature 296(2)
_cell_measurement_theta_max 20.25
_cell_measurement_theta_min 3.32
_cell_volume 2899(11)
_computing_cell_refinement 'Bruker SMART'
_computing_data_collection 'Bruker SMART'
_computing_data_reduction 'Bruker SAINT'
_computing_molecular_graphics 'Bruker SHELXTL'
_computing_publication_material 'Bruker SHELXTL'
_computing_structure_refinement 'Bruker SHELXTL'
_computing_structure_solution 'Bruker SHELXTL'
_diffrn_ambient_temperature 296(2)
_diffrn_measured_fraction_theta_full 0.998
_diffrn_measured_fraction_theta_max 0.998
_diffrn_measurement_device_type 'CCD area detector'
_diffrn_measurement_method 'phi and omega scans'
_diffrn_radiation_monochromator graphite
_diffrn_radiation_source 'fine-focus sealed tube'
_diffrn_radiation_type MoK\a
_diffrn_radiation_wavelength 0.71073
_diffrn_reflns_av_R_equivalents 0.1452
_diffrn_reflns_av_sigmaI/netI 0.1051
_diffrn_reflns_limit_h_max 14
_diffrn_reflns_limit_h_min -15
_diffrn_reflns_limit_k_max 29
_diffrn_reflns_limit_k_min -24
_diffrn_reflns_limit_l_max 10
_diffrn_reflns_limit_l_min -10
_diffrn_reflns_number 13909
_diffrn_reflns_theta_full 25.00
_diffrn_reflns_theta_max 25.00
_diffrn_reflns_theta_min 2.35
_exptl_absorpt_coefficient_mu 32.624
_exptl_absorpt_correction_T_max 0.7456
_exptl_absorpt_correction_T_min 0.3919
_exptl_absorpt_correction_type multi-scan
_exptl_crystal_colour red
_exptl_crystal_density_diffrn 5.528
_exptl_crystal_description block
_exptl_crystal_F_000 4040
_exptl_crystal_size_max 0.085
_exptl_crystal_size_mid 0.079
_exptl_crystal_size_min 0.069
_refine_diff_density_max 4.889
_refine_diff_density_min -3.151
_refine_diff_density_rms 0.454
_refine_ls_extinction_coef 0.00020(3)
_refine_ls_extinction_expression Fc^*^=kFc[1+0.001xFc^2^\l^3^/sin(2\q)]^-1/4^
_refine_ls_extinction_method SHELXL
_refine_ls_goodness_of_fit_ref 0.977
_refine_ls_matrix_type full
_refine_ls_number_parameters 113
_refine_ls_number_reflns 2612
_refine_ls_number_restraints 0
_refine_ls_restrained_S_all 0.977
_refine_ls_R_factor_all 0.1002
_refine_ls_R_factor_gt 0.0539
_refine_ls_shift/su_max 0.001
_refine_ls_shift/su_mean 0.000
_refine_ls_structure_factor_coef Fsqd
_refine_ls_weighting_details 'calc w=1/[\s^2^(Fo^2^)+(0.0426P)^2^+0.0000P] where P=(Fo^2^+2Fc^2^)/3'
_refine_ls_weighting_scheme calc
_refine_ls_wR_factor_gt 0.1098
_refine_ls_wR_factor_ref 0.1241
_reflns_number_gt 1661
_reflns_number_total 2612
_reflns_threshold_expression >2sigma(I)
_cod_data_source_file mmc2.cif
_cod_data_source_block 2
_cod_depositor_comments
;
The following automatic conversions were performed:

data item '_symmetry_cell_setting' value 'Orthorhombic' was changed
to 'orthorhombic' in accordance with the built-in table derived from
the CIF Core dictionary named 'cif_core.dic' version 2.4.5 last
updated on 2014-11-21.

Automatic conversion script
Id: cif_fix_values 8369 2020-08-20 11:38:08Z andrius 
;
_cod_original_cell_volume 2900(11)
_cod_original_sg_symbol_H-M Pnma
_cod_database_code 1560345

loop_
_symmetry_equiv_pos_as_xyz
'x, y, z'
'-x+1/2, -y, z+1/2'
'-x, y+1/2, -z'
'x+1/2, -y+1/2, -z+1/2'
'-x, -y, -z'
'x-1/2, y, -z-1/2'
'x, -y-1/2, z'
'-x-1/2, y-1/2, z-1/2'

loop_
_atom_site_label
_atom_site_type_symbol
_atom_site_fract_x
_atom_site_fract_y
_atom_site_fract_z
_atom_site_U_iso_or_equiv
_atom_site_adp_type
_atom_site_occupancy
_atom_site_symmetry_multiplicity
_atom_site_calc_flag
_atom_site_refinement_flags
_atom_site_disorder_assembly
_atom_site_disorder_group
Ba1A Ba 0.64780(11) 0.34264(5) -0.12007(14) 0.0483(4) Uani 0.50 1 d P . .
Pb1B Pb 0.64780(11) 0.34264(5) -0.12007(14) 0.0483(4) Uani 0.50 1 d P . .
Ba2 Ba 0.31373(10) 0.46868(5) 0.12006(13) 0.0217(3) Uani 1 1 d . . .
Ba3 Ba 0.52022(11) 0.34360(5) 0.39452(14) 0.0274(4) Uani 1 1 d . . .
Ba4 Ba 0.35205(17) 0.2500 0.8977(2) 0.0331(5) Uani 1 2 d S . .
Sn1 Sn 0.74261(16) 0.2500 0.1835(2) 0.0193(5) Uani 1 2 d S . .
Sn2 Sn 0.04720(11) 0.55230(5) 0.19562(15) 0.0191(4) Uani 1 1 d . . .
Se1 Se 0.57799(17) 0.46169(8) 0.1882(2) 0.0223(5) Uani 1 1 d . . .
Se2 Se 0.5471(2) 0.2500 0.1327(3) 0.0235(7) Uani 1 2 d S . .
Se3 Se 0.3576(2) 0.2500 0.5359(3) 0.0229(7) Uani 1 2 d S . .
Se4 Se 0.14418(17) 0.42528(8) -0.1403(2) 0.0224(5) Uani 1 1 d . . .
Se5 Se 0.28143(18) 0.33197(8) 0.1692(2) 0.0252(5) Uani 1 1 d . . .
Se6 Se 0.16704(17) 0.57155(8) -0.0126(2) 0.0248(5) Uani 1 1 d . . .
Se7 Se 0.4170(2) 0.37798(8) -0.1129(2) 0.0336(6) Uani 1 1 d . . .
Se8 Se 0.6067(3) 0.2500 0.6749(4) 0.0408(9) Uani 1 2 d S . .

loop_
_atom_site_aniso_label
_atom_site_aniso_U_11
_atom_site_aniso_U_22
_atom_site_aniso_U_33
_atom_site_aniso_U_23
_atom_site_aniso_U_13
_atom_site_aniso_U_12
Ba1A 0.0569(10) 0.0301(6) 0.0579(9) 0.0087(6) 0.0073(7) 0.0047(6)
Pb1B 0.0569(10) 0.0301(6) 0.0579(9) 0.0087(6) 0.0073(7) 0.0047(6)
Ba2 0.0180(8) 0.0223(7) 0.0247(7) -0.0042(5) 0.0001(6) 0.0002(5)
Ba3 0.0206(8) 0.0233(7) 0.0383(8) -0.0077(6) 0.0055(6) -0.0008(5)
Ba4 0.0343(13) 0.0279(10) 0.0372(12) 0.000 -0.0189(10) 0.000
Sn1 0.0160(12) 0.0223(10) 0.0197(11) 0.000 0.0000(9) 0.000
Sn2 0.0160(8) 0.0192(7) 0.0220(8) 0.0007(6) -0.0005(6) 0.0009(6)
Se1 0.0191(13) 0.0215(11) 0.0263(12) -0.0017(9) 0.0000(9) 0.0015(9)
Se2 0.0162(18) 0.0296(16) 0.0248(17) 0.000 -0.0024(13) 0.000
Se3 0.0185(18) 0.0316(16) 0.0186(16) 0.000 0.0018(13) 0.000
Se4 0.0159(13) 0.0234(11) 0.0280(12) -0.0002(9) -0.0025(10) -0.0015(9)
Se5 0.0245(14) 0.0193(11) 0.0317(13) 0.0021(9) -0.0030(10) -0.0014(9)
Se6 0.0195(13) 0.0300(12) 0.0249(12) 0.0039(10) 0.0026(10) 0.0054(10)
Se7 0.0427(17) 0.0224(12) 0.0358(14) 0.0076(10) 0.0182(12) 0.0048(10)
Se8 0.028(2) 0.048(2) 0.047(2) 0.000 -0.0143(17) 0.000

loop_
_atom_type_symbol
_atom_type_description
_atom_type_scat_dispersion_real
_atom_type_scat_dispersion_imag
_atom_type_scat_source
Se Se -0.0929 2.2259 'International Tables Vol C Tables 4.2.6.8 and 6.1.1.4'
Sn Sn -0.6537 1.4246 'International Tables Vol C Tables 4.2.6.8 and 6.1.1.4'
Ba Ba -0.3244 2.2819 'International Tables Vol C Tables 4.2.6.8 and 6.1.1.4'
Pb Pb -3.3944 10.1111 'International Tables Vol C Tables 4.2.6.8 and 6.1.1.4'

loop_
_geom_angle_atom_site_label_1
_geom_angle_atom_site_label_2
_geom_angle_atom_site_label_3
_geom_angle
_geom_angle_site_symmetry_1
_geom_angle_site_symmetry_3
Se4 Ba1A Se8 92.71(19) 6_655 1_554
Se4 Ba1A Se7 78.98(8) 6_655 .
Se8 Ba1A Se7 93.57(11) 1_554 .
Se4 Ba1A Se6 81.66(13) 6_655 5_665
Se8 Ba1A Se6 145.05(11) 1_554 5_665
Se7 Ba1A Se6 118.73(14) . 5_665
Se4 Ba1A Se2 157.63(10) 6_655 .
Se8 Ba1A Se2 82.07(18) 1_554 .
Se7 Ba1A Se2 79.65(11) . .
Se6 Ba1A Se2 114.73(14) 5_665 .
Se4 Ba1A Se3 126.85(10) 6_655 6_656
Se8 Ba1A Se3 77.53(14) 1_554 6_656
Se7 Ba1A Se3 152.50(8) . 6_656
Se6 Ba1A Se3 78.57(17) 5_665 6_656
Se2 Ba1A Se3 73.41(14) . 6_656
Se4 Ba1A Sn1 162.10(8) 6_655 .
Se8 Ba1A Sn1 93.67(17) 1_554 .
Se7 Ba1A Sn1 117.23(8) . .
Se6 Ba1A Sn1 83.53(14) 5_665 .
Se2 Ba1A Sn1 40.21(11) . .
Se3 Ba1A Sn1 39.31(7) 6_656 .
Se4 Ba1A Sn2 39.95(8) 6_655 2_564
Se8 Ba1A Sn2 96.64(15) 1_554 2_564
Se7 Ba1A Sn2 39.17(7) . 2_564
Se6 Ba1A Sn2 100.54(16) 5_665 2_564
Se2 Ba1A Sn2 118.77(14) . 2_564
Se3 Ba1A Sn2 166.01(7) 6_656 2_564
Sn1 Ba1A Sn2 154.67(6) . 2_564
Se4 Ba1A Ba4 85.96(15) 6_655 6_656
Se8 Ba1A Ba4 47.83(13) 1_554 6_656
Se7 Ba1A Ba4 137.91(9) . 6_656
Se6 Ba1A Ba4 97.25(16) 5_665 6_656
Se2 Ba1A Ba4 105.80(15) . 6_656
Se3 Ba1A Ba4 49.04(12) 6_656 6_656
Sn1 Ba1A Ba4 85.98(15) . 6_656
Sn2 Ba1A Ba4 117.86(14) 2_564 6_656
Se4 Ba1A Ba4 111.41(9) 6_655 1_554
Se8 Ba1A Ba4 58.82(10) 1_554 1_554
Se7 Ba1A Ba4 47.73(14) . 1_554
Se6 Ba1A Ba4 154.46(8) 5_665 1_554
Se2 Ba1A Ba4 47.61(8) . 1_554
Se3 Ba1A Ba4 107.30(17) 6_656 1_554
Sn1 Ba1A Ba4 86.15(11) . 1_554
Sn2 Ba1A Ba4 79.61(16) 2_564 1_554
Ba4 Ba1A Ba4 105.27(14) 6_656 1_554
Se4 Ba1A Ba1A 132.59(10) 6_655 7_565
Se8 Ba1A Ba1A 40.73(10) 1_554 7_565
Se7 Ba1A Ba1A 106.51(7) . 7_565
Se6 Ba1A Ba1A 128.51(9) 5_665 7_565
Se2 Ba1A Ba1A 49.41(9) . 7_565
Se3 Ba1A Ba1A 50.62(9) 6_656 7_565
Sn1 Ba1A Ba1A 53.22(8) . 7_565
Sn2 Ba1A Ba1A 130.69(8) 2_564 7_565
Ba4 Ba1A Ba1A 58.00(7) 6_656 7_565
Ba4 Ba1A Ba1A 58.79(8) 1_554 7_565
Se4 Ba1A Ba2 47.82(10) 6_655 5_665
Se8 Ba1A Ba2 140.52(10) 1_554 5_665
Se7 Ba1A Ba2 79.50(8) . 5_665
Se6 Ba1A Ba2 46.21(7) 5_665 5_665
Se2 Ba1A Ba2 133.26(9) . 5_665
Se3 Ba1A Ba2 123.59(11) 6_656 5_665
Sn1 Ba1A Ba2 124.21(9) . 5_665
Sn2 Ba1A Ba2 54.35(10) 2_564 5_665
Ba4 Ba1A Ba2 117.63(9) 6_656 5_665
Ba4 Ba1A Ba2 127.21(7) 1_554 5_665
Ba1A Ba1A Ba2 173.99(3) 7_565 5_665
Se7 Ba2 Se6 118.78(14) . .
Se7 Ba2 Se4 65.65(14) . .
Se6 Ba2 Se4 68.21(13) . .
Se7 Ba2 Se5 58.61(12) . .
Se6 Ba2 Se5 136.05(12) . .
Se4 Ba2 Se5 73.05(8) . .
Se7 Ba2 Se1 72.60(10) . .
Se6 Ba2 Se1 130.31(9) . .
Se4 Ba2 Se1 137.43(8) . .
Se5 Ba2 Se1 92.53(6) . .
Se7 Ba2 Se4 147.94(10) . 2_565
Se6 Ba2 Se4 75.63(15) . 2_565
Se4 Ba2 Se4 141.83(6) . 2_565
Se5 Ba2 Se4 132.48(12) . 2_565
Se1 Ba2 Se4 76.63(6) . 2_565
Se7 Ba2 Se1 128.85(9) . 6_556
Se6 Ba2 Se1 75.28(12) . 6_556
Se4 Ba2 Se1 78.35(17) . 6_556
Se5 Ba2 Se1 77.34(6) . 6_556
Se1 Ba2 Se1 138.46(12) . 6_556
Se4 Ba2 Se1 81.12(10) 2_565 6_556
Se7 Ba2 Se6 113.53(14) . 2_565
Se6 Ba2 Se6 126.55(6) . 2_565
Se4 Ba2 Se6 129.24(11) . 2_565
Se5 Ba2 Se6 66.81(6) . 2_565
Se1 Ba2 Se6 75.06(6) . 2_565
Se4 Ba2 Se6 65.69(14) 2_565 2_565
Se1 Ba2 Se6 63.85(10) 6_556 2_565
Se7 Ba2 Se1 70.19(15) . 5_665
Se6 Ba2 Se1 64.33(12) . 5_665
Se4 Ba2 Se1 80.40(15) . 5_665
Se5 Ba2 Se1 128.30(7) . 5_665
Se1 Ba2 Se1 78.08(10) . 5_665
Se4 Ba2 Se1 95.00(16) 2_565 5_665
Se1 Ba2 Se1 139.00(6) 6_556 5_665
Se6 Ba2 Se1 149.84(9) 2_565 5_665
Se7 Ba2 Sn2 108.90(14) . 6_656
Se6 Ba2 Sn2 100.30(16) . 6_656
Se4 Ba2 Sn2 159.13(6) . 6_656
Se5 Ba2 Sn2 122.68(8) . 6_656
Se1 Ba2 Sn2 38.53(9) . 6_656
Se4 Ba2 Sn2 39.14(7) 2_565 6_656
Se1 Ba2 Sn2 116.65(14) 6_556 6_656
Se6 Ba2 Sn2 71.63(9) 2_565 6_656
Se1 Ba2 Sn2 78.86(14) 5_665 6_656
Se7 Ba2 Sn2 141.09(7) . .
Se6 Ba2 Sn2 38.19(8) . .
Se4 Ba2 Sn2 75.48(13) . .
Se5 Ba2 Sn2 112.27(11) . .
Se1 Ba2 Sn2 145.11(9) . .
Se4 Ba2 Sn2 68.54(11) 2_565 .
Se1 Ba2 Sn2 38.12(9) 6_556 .
Se6 Ba2 Sn2 92.02(7) 2_565 .
Se1 Ba2 Sn2 102.46(11) 5_665 .
Sn2 Ba2 Sn2 106.77(15) 6_656 .
Se7 Ba2 Ba1A 128.21(10) . 5_665
Se6 Ba2 Ba1A 46.51(10) . 5_665
Se4 Ba2 Ba1A 112.26(6) . 5_665
Se5 Ba2 Ba1A 172.32(6) . 5_665
Se1 Ba2 Ba1A 86.97(5) . 5_665
Se4 Ba2 Ba1A 40.03(9) 2_565 5_665
Se1 Ba2 Ba1A 98.00(4) 6_556 5_665
Se6 Ba2 Ba1A 105.72(7) 2_565 5_665
Se1 Ba2 Ba1A 59.06(8) 5_665 5_665
Sn2 Ba2 Ba1A 53.81(6) 6_656 5_665
Sn2 Ba2 Ba1A 65.15(10) . 5_665
Se6 Ba3 Se2 134.34(10) 2_565 .
Se6 Ba3 Se3 83.59(17) 2_565 .
Se2 Ba3 Se3 82.63(15) . .
Se6 Ba3 Se5 144.21(9) 2_565 6_656
Se2 Ba3 Se5 73.56(7) . 6_656
Se3 Ba3 Se5 127.84(11) . 6_656
Se6 Ba3 Se4 77.69(15) 2_565 6_656
Se2 Ba3 Se4 146.62(11) . 6_656
Se3 Ba3 Se4 115.44(15) . 6_656
Se5 Ba3 Se4 73.29(11) 6_656 6_656
Se6 Ba3 Se1 76.66(14) 2_565 .
Se2 Ba3 Se1 98.89(17) . .
Se3 Ba3 Se1 153.74(9) . .
Se5 Ba3 Se1 76.89(7) 6_656 .
Se4 Ba3 Se1 77.23(16) 6_656 .
Se6 Ba3 Se8 115.90(13) 2_565 .
Se2 Ba3 Se8 92.69(18) . .
Se3 Ba3 Se8 58.33(14) . .
Se5 Ba3 Se8 76.91(10) 6_656 .
Se4 Ba3 Se8 76.16(16) 6_656 .
Se1 Ba3 Se8 146.91(10) . .
Se6 Ba3 Se5 66.40(13) 2_565 .
Se2 Ba3 Se5 67.97(11) . .
Se3 Ba3 Se5 70.09(13) . .
Se5 Ba3 Se5 134.63(12) 6_656 .
Se4 Ba3 Se5 143.05(8) 6_656 .
Se1 Ba3 Se5 86.07(10) . .
Se8 Ba3 Se5 126.92(10) . .
Se6 Ba3 Sn2 39.78(6) 2_565 2_565
Se2 Ba3 Sn2 173.00(7) . 2_565
Se3 Ba3 Sn2 92.21(14) . 2_565
Se5 Ba3 Sn2 113.42(5) 6_656 2_565
Se4 Ba3 Sn2 40.27(11) 6_656 2_565
Se1 Ba3 Sn2 83.64(17) . 2_565
Se8 Ba3 Sn2 88.58(17) . 2_565
Se5 Ba3 Sn2 105.86(12) . 2_565
Se6 Ba3 Ba3 129.53(9) 2_565 7_565
Se2 Ba3 Ba3 46.66(10) . 7_565
Se3 Ba3 Ba3 46.71(9) . 7_565
Se5 Ba3 Ba3 85.15(4) 6_656 7_565
Se4 Ba3 Ba3 126.05(8) 6_656 7_565
Se1 Ba3 Ba3 144.92(9) . 7_565
Se8 Ba3 Ba3 50.67(9) . 7_565
Se5 Ba3 Ba3 85.55(4) . 7_565
Sn2 Ba3 Ba3 131.38(9) 2_565 7_565
Se6 Ba3 Ba1A 90.26(10) 2_565 1_556
Se2 Ba3 Ba1A 129.72(11) . 1_556
Se3 Ba3 Ba1A 80.84(11) . 1_556
Se5 Ba3 Ba1A 80.15(10) 6_656 1_556
Se4 Ba3 Ba1A 38.88(8) 6_656 1_556
Se1 Ba3 Ba1A 115.96(10) . 1_556
Se8 Ba3 Ba1A 39.15(9) . 1_556
Se5 Ba3 Ba1A 144.04(6) . 1_556
Sn2 Ba3 Ba1A 53.44(10) 2_565 1_556
Ba3 Ba3 Ba1A 89.72(2) 7_565 1_556
Se6 Ba3 Ba2 47.86(11) 2_565 .
Se2 Ba3 Ba2 96.69(15) . .
Se3 Ba3 Ba2 108.05(16) . .
Se5 Ba3 Ba2 120.13(10) 6_656 .
Se4 Ba3 Ba2 103.10(15) 6_656 .
Se1 Ba3 Ba2 45.69(11) . .
Se8 Ba3 Ba2 162.33(8) . .
Se5 Ba3 Ba2 45.46(9) . .
Sn2 Ba3 Ba2 80.36(15) 2_565 .
Ba3 Ba3 Ba2 130.16(8) 7_565 .
Ba1A Ba3 Ba2 133.58(7) 1_556 .
Se8 Ba4 Se7 103.98(7) 6_557 1_556
Se8 Ba4 Se7 103.98(7) 6_557 7_566
Se7 Ba4 Se7 150.40(14) 1_556 7_566
Se8 Ba4 Se2 150.96(12) 6_557 1_556
Se7 Ba4 Se2 80.15(7) 1_556 1_556
Se7 Ba4 Se2 80.15(7) 7_566 1_556
Se8 Ba4 Se5 83.96(11) 6_557 1_556
Se7 Ba4 Se5 60.44(11) 1_556 1_556
Se7 Ba4 Se5 132.44(11) 7_566 1_556
Se2 Ba4 Se5 73.05(14) 1_556 1_556
Se8 Ba4 Se5 83.96(11) 6_557 7_566
Se7 Ba4 Se5 132.44(11) 1_556 7_566
Se7 Ba4 Se5 60.44(11) 7_566 7_566
Se2 Ba4 Se5 73.05(14) 1_556 7_566
Se5 Ba4 Se5 74.32(18) 1_556 7_566
Se8 Ba4 Se3 79.08(10) 6_557 .
Se7 Ba4 Se3 87.97(6) 1_556 .
Se7 Ba4 Se3 87.97(6) 7_566 .
Se2 Ba4 Se3 129.96(14) 1_556 .
Se5 Ba4 Se3 139.09(9) 1_556 .
Se5 Ba4 Se3 139.09(9) 7_566 .
Se8 Ba4 Ba1A 44.33(8) 6_557 4_455
Se7 Ba4 Ba1A 130.36(9) 1_556 4_455
Se7 Ba4 Ba1A 67.84(11) 7_566 4_455
Se2 Ba4 Ba1A 147.83(7) 1_556 4_455
Se5 Ba4 Ba1A 127.21(14) 1_556 4_455
Se5 Ba4 Ba1A 87.97(15) 7_566 4_455
Se3 Ba4 Ba1A 54.35(9) . 4_455
Se8 Ba4 Ba1A 44.33(8) 6_557 6_556
Se7 Ba4 Ba1A 67.84(11) 1_556 6_556
Se7 Ba4 Ba1A 130.36(9) 7_566 6_556
Se2 Ba4 Ba1A 147.83(7) 1_556 6_556
Se5 Ba4 Ba1A 87.97(15) 1_556 6_556
Se5 Ba4 Ba1A 127.21(14) 7_566 6_556
Se3 Ba4 Ba1A 54.35(9) . 6_556
Ba1A Ba4 Ba1A 64.00(14) 4_455 6_556
Se8 Ba4 Ba1A 145.85(9) 6_557 1_556
Se7 Ba4 Ba1A 44.05(6) 1_556 1_556
Se7 Ba4 Ba1A 106.44(14) 7_566 1_556
Se2 Ba4 Ba1A 51.78(11) 1_556 1_556
Se5 Ba4 Ba1A 86.83(11) 1_556 1_556
Se5 Ba4 Ba1A 124.80(9) 7_566 1_556
Se3 Ba4 Ba1A 86.83(6) . 1_556
Ba1A Ba4 Ba1A 140.19(9) 4_455 1_556
Ba1A Ba4 Ba1A 102.65(14) 6_556 1_556
Se8 Ba4 Ba1A 145.85(9) 6_557 7_566
Se7 Ba4 Ba1A 106.44(14) 1_556 7_566
Se7 Ba4 Ba1A 44.05(6) 7_566 7_566
Se2 Ba4 Ba1A 51.78(11) 1_556 7_566
Se5 Ba4 Ba1A 124.80(9) 1_556 7_566
Se5 Ba4 Ba1A 86.83(11) 7_566 7_566
Se3 Ba4 Ba1A 86.83(6) . 7_566
Ba1A Ba4 Ba1A 102.65(14) 4_455 7_566
Ba1A Ba4 Ba1A 140.19(9) 6_556 7_566
Ba1A Ba4 Ba1A 62.41(16) 1_556 7_566
Se5 Sn1 Se5 108.7(2) 6_656 4
Se5 Sn1 Se3 109.13(12) 6_656 6_656
Se5 Sn1 Se3 109.13(12) 4 6_656
Se5 Sn1 Se2 107.28(9) 6_656 .
Se5 Sn1 Se2 107.28(9) 4 .
Se3 Sn1 Se2 115.13(17) 6_656 .
Se5 Sn1 Ba1A 162.26(8) 6_656 7_565
Se5 Sn1 Ba1A 88.81(17) 4 7_565
Se3 Sn1 Ba1A 65.71(14) 6_656 7_565
Se2 Sn1 Ba1A 63.41(7) . 7_565
Se5 Sn1 Ba1A 88.81(17) 6_656 .
Se5 Sn1 Ba1A 162.26(8) 4 .
Se3 Sn1 Ba1A 65.71(14) 6_656 .
Se2 Sn1 Ba1A 63.41(7) . .
Ba1A Sn1 Ba1A 73.55(16) 7_565 .
Se6 Sn2 Se7 107.59(15) . 2_565
Se6 Sn2 Se1 113.75(11) . 6_556
Se7 Sn2 Se1 106.22(17) 2_565 6_556
Se6 Sn2 Se4 112.79(15) . 5_565
Se7 Sn2 Se4 99.59(10) 2_565 5_565
Se1 Sn2 Se4 115.34(9) 6_556 5_565
Se6 Sn2 Ba3 57.17(12) . 2_564
Se7 Sn2 Ba3 95.35(18) 2_565 2_564
Se1 Sn2 Ba3 158.41(7) 6_556 2_564
Se4 Sn2 Ba3 60.11(6) 5_565 2_564
Se6 Sn2 Ba1A 126.00(12) . 2_565
Se7 Sn2 Ba1A 50.52(12) 2_565 2_565
Se1 Sn2 Ba1A 119.64(13) 6_556 2_565
Se4 Sn2 Ba1A 49.27(9) 5_565 2_565
Ba3 Sn2 Ba1A 74.83(14) 2_564 2_565
Se6 Sn2 Ba2 151.53(8) . 6_556
Se7 Sn2 Ba2 100.80(14) 2_565 6_556
Se1 Sn2 Ba2 58.33(11) 6_556 6_556
Se4 Sn2 Ba2 59.12(13) 5_565 6_556
Ba3 Sn2 Ba2 118.80(12) 2_564 6_556
Ba1A Sn2 Ba2 71.85(15) 2_565 6_556
Se6 Sn2 Ba2 56.65(10) . .
Se7 Sn2 Ba2 108.64(12) 2_565 .
Se1 Sn2 Ba2 59.17(9) 6_556 .
Se4 Sn2 Ba2 151.67(9) 5_565 .
Ba3 Sn2 Ba2 113.57(9) 2_564 .
Ba1A Sn2 Ba2 159.06(5) 2_565 .
Ba2 Sn2 Ba2 115.86(15) 6_556 .
Sn2 Se1 Ba2 83.14(7) 6_656 .
Sn2 Se1 Ba2 82.71(9) 6_656 6_656
Ba2 Se1 Ba2 159.25(8) . 6_656
Sn2 Se1 Ba3 117.82(16) 6_656 .
Ba2 Se1 Ba3 86.36(8) . .
Ba2 Se1 Ba3 86.90(10) 6_656 .
Sn2 Se1 Ba2 88.53(15) 6_656 5_665
Ba2 Se1 Ba2 101.92(10) . 5_665
Ba2 Se1 Ba2 92.81(14) 6_656 5_665
Ba3 Se1 Ba2 153.32(7) . 5_665
Sn1 Se2 Ba4 149.52(14) . 1_554
Sn1 Se2 Ba3 88.08(9) . .
Ba4 Se2 Ba3 113.41(12) 1_554 .
Sn1 Se2 Ba3 88.08(9) . 7_565
Ba4 Se2 Ba3 113.41(12) 1_554 7_565
Ba3 Se2 Ba3 86.69(19) . 7_565
Sn1 Se2 Ba1A 76.38(11) . 7_565
Ba4 Se2 Ba1A 80.61(14) 1_554 7_565
Ba3 Se2 Ba1A 164.40(11) . 7_565
Ba3 Se2 Ba1A 94.01(17) 7_565 7_565
Sn1 Se2 Ba1A 76.38(11) . .
Ba4 Se2 Ba1A 80.61(14) 1_554 .
Ba3 Se2 Ba1A 94.01(17) . .
Ba3 Se2 Ba1A 164.40(11) 7_565 .
Ba1A Se2 Ba1A 81.18(17) 7_565 .
Sn1 Se3 Ba4 142.98(16) 6_556 .
Sn1 Se3 Ba3 92.59(14) 6_556 .
Ba4 Se3 Ba3 113.66(9) . .
Sn1 Se3 Ba3 92.59(14) 6_556 7_565
Ba4 Se3 Ba3 113.66(9) . 7_565
Ba3 Se3 Ba3 86.58(18) . 7_565
Sn1 Se3 Ba1A 74.98(13) 6_556 4_455
Ba4 Se3 Ba1A 76.60(7) . 4_455
Ba3 Se3 Ba1A 167.37(10) . 4_455
Ba3 Se3 Ba1A 96.07(16) 7_565 4_455
Sn1 Se3 Ba1A 74.98(13) 6_556 6_556
Ba4 Se3 Ba1A 76.60(7) . 6_556
Ba3 Se3 Ba1A 96.07(16) . 6_556
Ba3 Se3 Ba1A 167.37(10) 7_565 6_556
Ba1A Se3 Ba1A 78.76(18) 4_455 6_556
Sn2 Se4 Pb1B 90.77(9) 5_565 6
Sn2 Se4 Ba1A 90.77(9) 5_565 6
Pb1B Se4 Ba1A 0.00(7) 6 6
Sn2 Se4 Ba2 132.81(11) 5_565 .
Pb1B Se4 Ba2 136.30(11) 6 .
Ba1A Se4 Ba2 136.30(11) 6 .
Sn2 Se4 Ba3 79.62(12) 5_565 6_556
Pb1B Se4 Ba3 95.59(17) 6 6_556
Ba1A Se4 Ba3 95.59(17) 6 6_556
Ba2 Se4 Ba3 90.47(15) . 6_556
Sn2 Se4 Ba2 81.74(9) 5_565 2_564
Pb1B Se4 Ba2 92.14(18) 6 2_564
Ba1A Se4 Ba2 92.14(18) 6 2_564
Ba2 Se4 Ba2 96.70(13) . 2_564
Ba3 Se4 Ba2 159.88(8) 6_556 2_564
Sn1 Se5 Ba4 88.47(17) 6_556 1_554
Sn1 Se5 Ba3 88.21(10) 6_556 6_556
Ba4 Se5 Ba3 100.63(9) 1_554 6_556
Sn1 Se5 Ba2 153.65(11) 6_556 .
Ba4 Se5 Ba2 117.55(13) 1_554 .
Ba3 Se5 Ba2 90.66(7) 6_556 .
Sn1 Se5 Ba3 85.30(12) 6_556 .
Ba4 Se5 Ba3 104.38(13) 1_554 .
Ba3 Se5 Ba3 153.94(9) 6_556 .
Ba2 Se5 Ba3 84.24(6) . .
Sn2 Se6 Ba3 83.05(14) . 2_564
Sn2 Se6 Ba2 85.16(13) . .
Ba3 Se6 Ba2 166.75(8) 2_564 .
Sn2 Se6 Ba1A 105.29(15) . 5_665
Ba3 Se6 Ba1A 101.64(17) 2_564 5_665
Ba2 Se6 Ba1A 87.28(17) . 5_665
Sn2 Se6 Ba2 136.54(12) . 2_564
Ba3 Se6 Ba2 88.74(9) 2_564 2_564
Ba2 Se6 Ba2 95.71(11) . 2_564
Ba1A Se6 Ba2 118.16(9) 5_665 2_564
Sn2 Se7 Ba1A 90.31(10) 2_564 .
Sn2 Se7 Ba4 136.85(13) 2_564 1_554
Ba1A Se7 Ba4 88.23(12) . 1_554
Sn2 Se7 Ba2 93.86(17) 2_564 .
Ba1A Se7 Ba2 125.19(10) . .
Ba4 Se7 Ba2 121.53(13) 1_554 .
Pb1B Se8 Ba1A 0.00(5) 1_556 1_556
Pb1B Se8 Pb1B 98.5(2) 1_556 7_566
Ba1A Se8 Pb1B 98.5(2) 1_556 7_566
Pb1B Se8 Ba1A 98.5(2) 1_556 7_566
Ba1A Se8 Ba1A 98.5(2) 1_556 7_566
Pb1B Se8 Ba1A 0.00(3) 7_566 7_566
Pb1B Se8 Ba4 87.83(10) 1_556 6_657
Ba1A Se8 Ba4 87.83(10) 1_556 6_657
Pb1B Se8 Ba4 87.83(10) 7_566 6_657
Ba1A Se8 Ba4 87.83(10) 7_566 6_657
Pb1B Se8 Ba3 168.69(10) 1_556 7_565
Ba1A Se8 Ba3 168.69(10) 1_556 7_565
Pb1B Se8 Ba3 91.15(17) 7_566 7_565
Ba1A Se8 Ba3 91.15(17) 7_566 7_565
Ba4 Se8 Ba3 98.40(12) 6_657 7_565
Pb1B Se8 Ba3 91.15(17) 1_556 .
Ba1A Se8 Ba3 91.15(17) 1_556 .
Pb1B Se8 Ba3 168.69(10) 7_566 .
Ba1A Se8 Ba3 168.69(10) 7_566 .
Ba4 Se8 Ba3 98.40(12) 6_657 .
Ba3 Se8 Ba3 78.65(18) 7_565 .

loop_
_geom_bond_atom_site_label_1
_geom_bond_atom_site_label_2
_geom_bond_distance
_geom_bond_site_symmetry_2
Ba1A Se4 3.010(5) 6_655
Ba1A Se8 3.013(5) 1_554
Ba1A Se7 3.065(7) .
Ba1A Se6 3.396(5) 5_665
Ba1A Se2 3.509(5) .
Ba1A Se3 3.599(6) 6_656
Ba1A Sn1 3.814(6) .
Ba1A Sn2 3.971(6) 2_564
Ba1A Ba4 4.308(6) 6_656
Ba1A Ba4 4.407(8) 1_554
Ba1A Ba1A 4.567(10) 7_565
Ba1A Ba2 4.676(10) 5_665
Ba2 Se7 3.371(5) .
Ba2 Se6 3.379(5) .
Ba2 Se4 3.405(5) .
Ba2 Se5 3.425(8) .
Ba2 Se1 3.428(8) .
Ba2 Se4 3.468(6) 2_565
Ba2 Se1 3.490(7) 6_556
Ba2 Se6 3.545(7) 2_565
Ba2 Se1 3.601(6) 5_665
Ba2 Sn2 3.998(6) 6_656
Ba2 Sn2 4.031(7) .
Ba2 Ba1A 4.676(10) 5_665
Ba3 Se6 3.285(5) 2_565
Ba3 Se2 3.361(6) .
Ba3 Se3 3.364(5) .
Ba3 Se5 3.390(8) 6_656
Ba3 Se4 3.421(5) 6_656
Ba3 Se1 3.556(6) .
Ba3 Se8 3.640(6) .
Ba3 Se5 3.696(7) .
Ba3 Sn2 3.881(6) 2_565
Ba3 Ba3 4.614(10) 7_565
Ba3 Ba1A 4.772(9) 1_556
Ba4 Se8 3.196(8) 6_557
Ba4 Se7 3.262(7) 1_556
Ba4 Se7 3.262(7) 7_566
Ba4 Se2 3.299(6) 1_556
Ba4 Se5 3.345(6) 1_556
Ba4 Se5 3.345(6) 7_566
Ba4 Se3 3.345(8) .
Ba4 Ba1A 4.308(6) 4_455
Ba4 Ba1A 4.308(6) 6_556
Ba4 Ba1A 4.407(8) 1_556
Ba4 Ba1A 4.407(8) 7_566
Sn1 Se5 2.486(5) 6_656
Sn1 Se5 2.486(5) 4
Sn1 Se3 2.501(5) 6_656
Sn1 Se2 2.533(7) .
Sn1 Ba1A 3.814(6) 7_565
Sn2 Se6 2.502(5) .
Sn2 Se7 2.508(4) 2_565
Sn2 Se1 2.509(5) 6_556
Sn2 Se4 2.550(6) 5_565
Sn2 Ba3 3.881(6) 2_564
Sn2 Ba1A 3.971(6) 2_565
Sn2 Ba2 3.998(6) 6_556
Se1 Sn2 2.509(5) 6_656
Se1 Ba2 3.490(7) 6_656
Se1 Ba2 3.601(6) 5_665
Se2 Ba4 3.299(6) 1_554
Se2 Ba3 3.361(6) 7_565
Se2 Ba1A 3.509(5) 7_565
Se3 Sn1 2.501(5) 6_556
Se3 Ba3 3.364(5) 7_565
Se3 Ba1A 3.599(6) 4_455
Se3 Ba1A 3.599(6) 6_556
Se4 Sn2 2.550(6) 5_565
Se4 Pb1B 3.010(5) 6
Se4 Ba1A 3.010(5) 6
Se4 Ba3 3.421(5) 6_556
Se4 Ba2 3.468(6) 2_564
Se5 Sn1 2.486(5) 6_556
Se5 Ba4 3.345(6) 1_554
Se5 Ba3 3.390(8) 6_556
Se6 Ba3 3.285(5) 2_564
Se6 Ba1A 3.396(5) 5_665
Se6 Ba2 3.545(7) 2_564
Se7 Sn2 2.508(4) 2_564
Se7 Ba4 3.262(7) 1_554
Se8 Pb1B 3.013(5) 1_556
Se8 Ba1A 3.013(5) 1_556
Se8 Pb1B 3.013(5) 7_566
Se8 Ba1A 3.013(5) 7_566
Se8 Ba4 3.196(8) 6_657
Se8 Ba3 3.640(6) 7_565
